data_7002890
loop_
_publ_author_name
'Zhang, Juwen'
'Yan, Pengfei'
'Li, Guangming'
'Hou, Guangfeng'
'Suda, Masayuki'
'Einaga, Yasuaki'

_publ_section_title
;
 Systematic investigation of an array of TCNQ lanthanide complexes:
 synthesis, structure and magnetic properties
;
_journal_issue 47
_journal_name_full 'Dalton Transactions'
_journal_page_first 10466
_journal_page_last 10473
_journal_paper_doi 10.1039/b909213g
_journal_year 2009
_chemical_formula_moiety 'C52 H48 N16 O12 Pr2, 2(C12 H4 N4), 2(H2 O), H2 O'
_chemical_formula_sum 'C76 H62 N24 O15 Pr2'
_chemical_formula_weight 1833.32
_chemical_name_systematic
;
?
;
_space_group_IT_number 2
_symmetry_cell_setting triclinic
_symmetry_space_group_name_Hall '-P 1'
_symmetry_space_group_name_H-M 'P -1'
_atom_sites_solution_hydrogens geom
_atom_sites_solution_primary direct
_atom_sites_solution_secondary difmap
_audit_creation_method SHELXL-97
_cell_angle_alpha 105.744(2)
_cell_angle_beta 102.464(2)
_cell_angle_gamma 100.294(2)
_cell_formula_units_Z 1
_cell_length_a 11.849(2)
_cell_length_b 13.655(2)
_cell_length_c 13.996(2)
_cell_measurement_reflns_used 5922
_cell_measurement_temperature 293(2)
_cell_measurement_theta_max 51.17
_cell_measurement_theta_min 5.16
_cell_volume 2059.3(5)
_computing_cell_refinement RAPID-AUTO
_computing_data_collection 'RAPID-AUTO (Rigaku Corporation, 1998)'
_computing_data_reduction 'CrystalStructure (Rigaku/MSC and Rigaku Corporation, 2002)'
_computing_molecular_graphics 'XP (Sheldrick, 1993)'
_computing_publication_material SHELXL-97
_computing_structure_refinement 'SHELXL-97 (Sheldrick, 1997)'
_computing_structure_solution 'SHELXS-97 (Sheldrick, 1990)'
_diffrn_ambient_temperature 293(2)
_diffrn_measured_fraction_theta_full 0.963
_diffrn_measured_fraction_theta_max 0.963
_diffrn_measurement_device_type 'Rigaku RAXIS-RAPID'
_diffrn_measurement_method '\w scan'
_diffrn_radiation_monochromator graphite
_diffrn_radiation_source 'fine-focus sealed tube'
_diffrn_radiation_type MoK\a
_diffrn_radiation_wavelength 0.71073
_diffrn_reflns_av_R_equivalents 0.0161
_diffrn_reflns_av_sigmaI/netI 0.0360
_diffrn_reflns_limit_h_max 14
_diffrn_reflns_limit_h_min -9
_diffrn_reflns_limit_k_max 16
_diffrn_reflns_limit_k_min -16
_diffrn_reflns_limit_l_max 12
_diffrn_reflns_limit_l_min -17
_diffrn_reflns_number 11477
_diffrn_reflns_theta_full 26.10
_diffrn_reflns_theta_max 26.10
_diffrn_reflns_theta_min 1.57
_diffrn_standards_decay_% 0
_diffrn_standards_interval_count 0
_diffrn_standards_interval_time 0
_diffrn_standards_number 0
_exptl_absorpt_coefficient_mu 1.247
_exptl_absorpt_correction_T_max 0.8177
_exptl_absorpt_correction_T_min 0.8005
_exptl_absorpt_correction_type multi-scan
_exptl_absorpt_process_details 'ABSCOR (Higashi, 1995)'
_exptl_crystal_colour black
_exptl_crystal_density_diffrn 1.478
_exptl_crystal_density_method 'not measured'
_exptl_crystal_description block
_exptl_crystal_F_000 924
_exptl_crystal_size_max 0.324
_exptl_crystal_size_mid 0.268
_exptl_crystal_size_min 0.221
_refine_diff_density_max 2.868
_refine_diff_density_min -0.680
_refine_diff_density_rms 0.164
_refine_ls_extinction_method none
_refine_ls_goodness_of_fit_ref 1.102
_refine_ls_hydrogen_treatment mixed
_refine_ls_matrix_type full
_refine_ls_number_parameters 565
_refine_ls_number_reflns 7889
_refine_ls_number_restraints 0
_refine_ls_restrained_S_all 1.102
_refine_ls_R_factor_all 0.0595
_refine_ls_R_factor_gt 0.0545
_refine_ls_shift/su_max 0.001
_refine_ls_shift/su_mean 0.000
_refine_ls_structure_factor_coef Fsqd
_refine_ls_weighting_details 'calc w=1/[\s^2^(Fo^2^)+(0.1033P)^2^+5.4087P] where P=(Fo^2^+2Fc^2^)/3'
_refine_ls_weighting_scheme calc
_refine_ls_wR_factor_gt 0.1626
_refine_ls_wR_factor_ref 0.1672
_reflns_number_gt 7192
_reflns_number_total 7889
_reflns_threshold_expression >2sigma(I)
_cod_data_source_file b909213g.txt
_cod_data_source_block zjw-2
_cod_depositor_comments
;
The following automatic conversions were performed:
'_symmetry_cell_setting' value 'Triclinic' changed to 'triclinic'
according to '/home/saulius/struct/CIF-dictionaries/cif_core.dic'
dictionary named 'cif_core.dic' version 2.4.1 from
2010-06-29.

'_exptl_absorpt_correction_type' value 'Multi-scan' changed
to 'multi-scan' according to
'/home/saulius/struct/CIF-dictionaries/cif_core.dic' dictionary named
'cif_core.dic' version 2.4.1 from 2010-06-29.

Automatic conversion script
Id: cif_fix_enum 1527 2010-12-29 10:47:43Z saulius 
;
_cod_original_cell_volume 2059.3(6)
_cod_original_sg_symbol_H-M 'P -1 '
_cod_database_code 7002890

loop_
_symmetry_equiv_pos_as_xyz
'x, y, z'
'-x, -y, -z'

loop_
_atom_site_label
_atom_site_type_symbol
_atom_site_fract_x
_atom_site_fract_y
_atom_site_fract_z
_atom_site_U_iso_or_equiv
_atom_site_adp_type
_atom_site_occupancy
_atom_site_symmetry_multiplicity
_atom_site_calc_flag
_atom_site_refinement_flags
_atom_site_disorder_assembly
_atom_site_disorder_group
C1 C 0.9379(5) 0.5365(4) 0.8522(4) 0.0301(11) Uani 1 1 d . . .
C2 C 1.0795(5) 0.4309(5) 0.8490(4) 0.0329(12) Uani 1 1 d . . .
C3 C 0.9917(5) 0.4668(4) 0.7927(4) 0.0294(11) Uani 1 1 d . . .
C4 C 0.9575(5) 0.4368(4) 0.6824(4) 0.0285(11) Uani 1 1 d . . .
C5 C 0.8694(5) 0.4758(4) 0.6289(4) 0.0295(11) Uani 1 1 d . . .
H1 H 0.8309 0.5192 0.6663 0.035 Uiso 1 1 calc R . .
C6 C 0.8398(5) 0.4511(4) 0.5240(4) 0.0316(12) Uani 1 1 d . . .
C7 C 0.8961(5) 0.3844(4) 0.4640(4) 0.0303(11) Uani 1 1 d . . .
C8 C 0.9825(5) 0.3434(5) 0.5170(4) 0.0347(12) Uani 1 1 d . . .
C9 C 1.0125(5) 0.3697(4) 0.6225(4) 0.0317(12) Uani 1 1 d . . .
C10 C 0.8671(5) 0.3592(4) 0.3547(4) 0.0331(12) Uani 1 1 d . . .
C11 C 0.9260(6) 0.2977(5) 0.2941(5) 0.0417(14) Uani 1 1 d . . .
C12 C 0.7810(6) 0.3988(5) 0.3001(4) 0.0392(14) Uani 1 1 d . . .
C13 C 0.5139(5) 0.8016(5) 0.8690(4) 0.0333(12) Uani 1 1 d . . .
C14 C 0.3738(6) 0.9064(5) 0.9001(5) 0.0390(13) Uani 1 1 d . . .
C15 C 0.4216(5) 0.8449(4) 0.8288(4) 0.0315(11) Uani 1 1 d . . .
C16 C 0.3795(5) 0.8267(4) 0.7203(4) 0.0311(11) Uani 1 1 d . . .
C17 C 0.2927(5) 0.8745(4) 0.6776(4) 0.0310(11) Uani 1 1 d . . .
C18 C 0.2560(5) 0.8583(4) 0.5742(4) 0.0313(11) Uani 1 1 d . . .
C19 C 0.3029(5) 0.7916(4) 0.5037(4) 0.0311(11) Uani 1 1 d . . .
C20 C 0.3878(5) 0.7425(5) 0.5462(5) 0.0351(12) Uani 1 1 d . . .
C21 C 0.4257(5) 0.7610(5) 0.6501(5) 0.0349(12) Uani 1 1 d . . .
H8 H 0.4835 0.7294 0.6755 0.042 Uiso 1 1 calc R . .
C22 C 0.2654(6) 0.7729(5) 0.3959(5) 0.0367(13) Uani 1 1 d . . .
C23 C 0.3104(6) 0.7029(5) 0.3256(5) 0.0427(14) Uani 1 1 d . . .
C24 C 0.1836(6) 0.8204(5) 0.3479(5) 0.0414(14) Uani 1 1 d . . .
C25 C 0.6715(9) 0.6746(8) 0.3764(7) 0.073(2) Uani 1 1 d . . .
C26 C 0.7504(9) 0.7382(8) 0.5559(7) 0.067(2) Uani 1 1 d . . .
C27 C 0.6660(8) 0.6610(7) 0.4710(8) 0.068(2) Uani 1 1 d . . .
C28 C 0.5840(8) 0.5790(7) 0.4861(7) 0.063(2) Uani 1 1 d . . .
C29 C 0.5877(8) 0.5738(7) 0.5835(6) 0.059(2) Uani 1 1 d . . .
H9 H 0.6462 0.6226 0.6402 0.070 Uiso 1 1 calc R . .
C30 C 0.4935(8) 0.5024(7) 0.4010(6) 0.065(2) Uani 1 1 d . . .
H10 H 0.4891 0.5037 0.3342 0.078 Uiso 1 1 calc R . .
C31 C 0.5200(6) 0.0966(5) 0.7844(5) 0.0452(15) Uani 1 1 d . . .
C32 C 0.6535(6) -0.0173(5) 0.7593(5) 0.0414(14) Uani 1 1 d . . .
C33 C 0.5703(6) 0.0315(5) 0.7154(5) 0.0395(13) Uani 1 1 d . . .
C34 C 0.5355(5) 0.0167(4) 0.6083(5) 0.0343(12) Uani 1 1 d . . .
C35 C 0.5844(6) -0.0479(5) 0.5393(5) 0.0381(13) Uani 1 1 d . . .
C36 C 0.4488(6) 0.0640(5) 0.5647(5) 0.0388(13) Uani 1 1 d . . .
C37 C 1.0975(11) 0.8097(10) 1.0325(9) 0.097(4) Uani 1 1 d . . .
H13 H 1.1410 0.8832 1.0618 0.116 Uiso 1 1 calc R . .
H14 H 1.0662 0.7948 0.9586 0.116 Uiso 1 1 calc R . .
C38 C 1.1818(9) 0.7453(14) 1.0493(11) 0.144(7) Uani 1 1 d . . .
H15 H 1.2338 0.7755 1.1184 0.215 Uiso 1 1 calc R . .
H17 H 1.2284 0.7431 1.0008 0.215 Uiso 1 1 calc R . .
H16 H 1.1384 0.6753 1.0396 0.215 Uiso 1 1 calc R . .
H2 H 0.786(5) 0.479(5) 0.489(5) 0.025(14) Uiso 1 1 d . . .
H3 H 1.024(6) 0.297(5) 0.484(5) 0.031(16) Uiso 1 1 d . . .
H4 H 1.064(7) 0.338(6) 0.658(6) 0.05(2) Uiso 1 1 d . . .
H5 H 0.260(5) 0.909(4) 0.718(4) 0.017(13) Uiso 1 1 d . . .
H6 H 0.200(6) 0.888(5) 0.539(5) 0.035(16) Uiso 1 1 d . . .
H7 H 0.418(7) 0.682(6) 0.486(7) 0.06(2) Uiso 1 1 d . . .
H11 H 0.637(7) -0.082(6) 0.566(6) 0.05(2) Uiso 1 1 d . . .
H12 H 0.425(7) 0.104(6) 0.621(6) 0.06(2) Uiso 1 1 d . . .
N1 N 0.8942(5) 0.5930(4) 0.8976(4) 0.0397(12) Uani 1 1 d . . .
N2 N 1.1507(5) 0.4024(5) 0.8960(4) 0.0446(13) Uani 1 1 d . . .
N3 N 0.7116(6) 0.4302(6) 0.2545(5) 0.0657(19) Uani 1 1 d . . .
N4 N 0.9751(7) 0.2500(6) 0.2441(5) 0.0646(18) Uani 1 1 d . . .
N5 N 0.5886(5) 0.7679(4) 0.9014(4) 0.0428(12) Uani 1 1 d . . .
N6 N 0.3328(6) 0.9563(6) 0.9573(5) 0.0605(17) Uani 1 1 d . . .
N7 N 0.3422(7) 0.6462(5) 0.2690(5) 0.0626(17) Uani 1 1 d . . .
N8 N 0.1188(6) 0.8566(6) 0.3047(5) 0.0639(18) Uani 1 1 d . . .
N9 N 0.6790(11) 0.6891(10) 0.3005(8) 0.111(3) Uani 1 1 d . . .
N10 N 0.8226(10) 0.8039(9) 0.6199(8) 0.101(3) Uani 1 1 d . . .
N11 N 0.4780(7) 0.1490(6) 0.8362(6) 0.0676(19) Uani 1 1 d . . .
N12 N 0.7194(6) -0.0603(6) 0.7913(5) 0.0589(16) Uani 1 1 d . . .
O1 O 0.9968(4) 0.7940(4) 1.0764(4) 0.0528(12) Uani 1 1 d . . .
H18 H 1.0305 0.8140 1.1410 0.063 Uiso 1 1 d R . .
O2 O 0.8132(6) 0.8057(6) 1.1871(5) 0.084(2) Uani 1 1 d . . .
H19 H 0.8093 0.8546 1.2379 0.101 Uiso 1 1 d R . .
H20 H 0.8459 0.7635 1.2112 0.101 Uiso 1 1 d R . .
O3 O 0.6004(5) 0.6733(4) 1.0609(4) 0.0527(12) Uani 1 1 d . . .
H21 H 0.6266 0.6625 1.1177 0.063 Uiso 1 1 d R . .
H22 H 0.5610 0.7193 1.0720 0.063 Uiso 1 1 d R . .
O4 O 0.8186(5) 0.9093(4) 1.0329(5) 0.0745(18) Uani 1 1 d . . .
H23 H 0.7708 0.9454 1.0159 0.089 Uiso 1 1 d R . .
H24 H 0.8853 0.9347 1.0246 0.089 Uiso 1 1 d R . .
O5 O 0.6454(5) 0.5474(4) 0.8793(4) 0.0625(15) Uani 1 1 d . . .
H25 H 0.5918 0.5708 0.8484 0.075 Uiso 1 1 d R . .
H26 H 0.6572 0.4972 0.8343 0.075 Uiso 1 1 d R . .
O6 O 0.8094(6) 0.7576(5) 0.8361(5) 0.0685(16) Uani 1 1 d . . .
H27 H 0.8462 0.7392 0.7909 0.082 Uiso 1 1 d R . .
H28 H 0.7625 0.7922 0.8145 0.082 Uiso 1 1 d R . .
O7 O 0.4238(5) 0.5234(5) 0.8997(5) 0.0778(19) Uani 1 1 d . . .
H29 H 0.4307 0.4605 0.8851 0.093 Uiso 1 1 d R . .
H30 H 0.4933 0.5639 0.9166 0.093 Uiso 1 1 d R . .
O8 O 0.9932(10) 0.0241(8) 0.2105(12) 0.106(6) Uani 0.50 1 d P . .
H31 H 0.9348 -0.0132 0.1586 0.127 Uiso 0.50 1 d PR . .
H32 H 1.0294 -0.0172 0.2326 0.127 Uiso 0.50 1 d PR . .
Pr1 Pr 0.77981(3) 0.71715(2) 0.99413(2) 0.02962(13) Uani 1 1 d . . .

loop_
_atom_site_aniso_label
_atom_site_aniso_U_11
_atom_site_aniso_U_22
_atom_site_aniso_U_33
_atom_site_aniso_U_23
_atom_site_aniso_U_13
_atom_site_aniso_U_12
C1 0.033(3) 0.035(3) 0.023(2) 0.009(2) 0.006(2) 0.012(2)
C2 0.038(3) 0.040(3) 0.024(3) 0.008(2) 0.012(2) 0.017(3)
C3 0.031(3) 0.035(3) 0.024(3) 0.008(2) 0.007(2) 0.016(2)
C4 0.029(3) 0.030(3) 0.027(3) 0.010(2) 0.008(2) 0.011(2)
C5 0.029(3) 0.033(3) 0.031(3) 0.010(2) 0.010(2) 0.015(2)
C6 0.032(3) 0.033(3) 0.030(3) 0.011(2) 0.005(2) 0.012(2)
C7 0.031(3) 0.032(3) 0.027(3) 0.009(2) 0.006(2) 0.007(2)
C8 0.038(3) 0.038(3) 0.030(3) 0.007(2) 0.012(2) 0.018(3)
C9 0.031(3) 0.038(3) 0.030(3) 0.010(2) 0.008(2) 0.018(2)
C10 0.037(3) 0.036(3) 0.025(3) 0.008(2) 0.009(2) 0.010(2)
C11 0.049(4) 0.045(3) 0.029(3) 0.011(3) 0.010(3) 0.010(3)
C12 0.044(3) 0.041(3) 0.026(3) 0.012(2) 0.004(3) 0.001(3)
C13 0.033(3) 0.038(3) 0.029(3) 0.010(2) 0.007(2) 0.014(2)
C14 0.039(3) 0.047(3) 0.031(3) 0.012(3) 0.006(3) 0.019(3)
C15 0.032(3) 0.034(3) 0.031(3) 0.012(2) 0.006(2) 0.013(2)
C16 0.029(3) 0.033(3) 0.031(3) 0.011(2) 0.004(2) 0.011(2)
C17 0.033(3) 0.033(3) 0.031(3) 0.009(2) 0.011(2) 0.016(2)
C18 0.031(3) 0.032(3) 0.036(3) 0.016(2) 0.009(2) 0.014(2)
C19 0.033(3) 0.032(3) 0.030(3) 0.012(2) 0.010(2) 0.009(2)
C20 0.038(3) 0.036(3) 0.036(3) 0.013(2) 0.013(3) 0.018(3)
C21 0.037(3) 0.040(3) 0.037(3) 0.016(2) 0.013(2) 0.023(3)
C22 0.040(3) 0.039(3) 0.033(3) 0.014(2) 0.011(2) 0.010(3)
C23 0.050(4) 0.044(3) 0.037(3) 0.014(3) 0.016(3) 0.011(3)
C24 0.047(4) 0.045(3) 0.029(3) 0.012(3) 0.008(3) 0.007(3)
C25 0.085(6) 0.087(6) 0.052(5) 0.018(4) 0.019(4) 0.037(5)
C26 0.068(5) 0.081(6) 0.054(5) 0.016(4) 0.016(4) 0.036(5)
C27 0.064(5) 0.069(5) 0.081(6) 0.025(5) 0.027(5) 0.031(4)
C28 0.067(5) 0.070(5) 0.060(5) 0.017(4) 0.017(4) 0.042(4)
C29 0.064(5) 0.069(5) 0.051(4) 0.017(4) 0.016(4) 0.041(4)
C30 0.084(6) 0.079(6) 0.045(4) 0.022(4) 0.022(4) 0.044(5)
C31 0.047(4) 0.049(4) 0.039(3) 0.016(3) 0.012(3) 0.011(3)
C32 0.044(3) 0.046(3) 0.036(3) 0.014(3) 0.013(3) 0.010(3)
C33 0.042(3) 0.042(3) 0.043(3) 0.018(3) 0.019(3) 0.018(3)
C34 0.034(3) 0.034(3) 0.041(3) 0.017(2) 0.014(2) 0.012(2)
C35 0.037(3) 0.043(3) 0.047(4) 0.024(3) 0.018(3) 0.020(3)
C36 0.044(3) 0.043(3) 0.043(3) 0.019(3) 0.023(3) 0.022(3)
C37 0.087(8) 0.108(9) 0.068(6) 0.027(6) -0.009(6) -0.007(7)
C38 0.044(5) 0.228(18) 0.099(9) -0.030(10) 0.004(6) 0.039(8)
N1 0.047(3) 0.049(3) 0.028(2) 0.010(2) 0.011(2) 0.027(3)
N2 0.052(3) 0.061(3) 0.034(3) 0.023(2) 0.012(2) 0.033(3)
N3 0.065(4) 0.074(4) 0.055(4) 0.033(4) -0.002(3) 0.014(4)
N4 0.078(5) 0.076(4) 0.042(3) 0.009(3) 0.024(3) 0.032(4)
N5 0.043(3) 0.051(3) 0.039(3) 0.019(2) 0.005(2) 0.022(3)
N6 0.066(4) 0.071(4) 0.050(4) 0.010(3) 0.020(3) 0.038(4)
N7 0.081(5) 0.061(4) 0.050(4) 0.009(3) 0.032(3) 0.025(4)
N8 0.066(4) 0.078(5) 0.050(4) 0.032(3) 0.002(3) 0.026(4)
N9 0.138(9) 0.148(10) 0.071(6) 0.056(6) 0.042(6) 0.049(8)
N10 0.104(7) 0.116(8) 0.076(6) 0.023(6) 0.016(6) 0.035(6)
N11 0.080(5) 0.071(4) 0.060(4) 0.011(3) 0.033(4) 0.040(4)
N12 0.059(4) 0.071(4) 0.055(4) 0.030(3) 0.011(3) 0.028(3)
O1 0.039(3) 0.063(3) 0.045(3) 0.008(2) 0.001(2) 0.014(2)
O2 0.100(5) 0.094(5) 0.048(3) 0.002(3) 0.020(3) 0.032(4)
O3 0.063(3) 0.064(3) 0.049(3) 0.028(2) 0.027(2) 0.032(3)
O4 0.062(3) 0.048(3) 0.098(5) 0.015(3) -0.006(3) 0.024(3)
O5 0.048(3) 0.052(3) 0.067(3) -0.009(2) 0.007(3) 0.016(2)
O6 0.092(4) 0.093(4) 0.066(3) 0.052(3) 0.051(3) 0.059(4)
O7 0.055(3) 0.089(4) 0.084(4) 0.052(4) -0.007(3) 0.001(3)
O8 0.056(7) 0.029(5) 0.144(13) -0.042(6) -0.062(8) 0.014(5)
Pr1 0.0322(2) 0.03517(19) 0.02514(18) 0.00989(13) 0.00739(12) 0.01809(13)

loop_
_atom_type_symbol
_atom_type_description
_atom_type_scat_dispersion_real
_atom_type_scat_dispersion_imag
_atom_type_scat_source
C C 0.0033 0.0016 'International Tables Vol C Tables 4.2.6.8 and 6.1.1.4'
H H 0.0000 0.0000 'International Tables Vol C Tables 4.2.6.8 and 6.1.1.4'
N N 0.0061 0.0033 'International Tables Vol C Tables 4.2.6.8 and 6.1.1.4'
O O 0.0106 0.0060 'International Tables Vol C Tables 4.2.6.8 and 6.1.1.4'
Pr Pr -0.2180 2.8214 'International Tables Vol C Tables 4.2.6.8 and 6.1.1.4'

loop_
_geom_angle_atom_site_label_1
_geom_angle_atom_site_label_2
_geom_angle_atom_site_label_3
_geom_angle
_geom_angle_site_symmetry_1
_geom_angle_site_symmetry_3
_geom_angle_publ_flag
N1 C1 C3 178.3(6) . . ?
N2 C2 C3 179.2(6) . . ?
C2 C3 C1 116.0(5) . . ?
C2 C3 C4 123.2(5) . . ?
C1 C3 C4 120.9(5) . . ?
C9 C4 C5 117.4(5) . . ?
C9 C4 C3 121.4(5) . . ?
C5 C4 C3 121.2(5) . . ?
C6 C5 C4 121.6(5) . . ?
C6 C5 H1 119.2 . . ?
C4 C5 H1 119.2 . . ?
C5 C6 C7 121.0(5) . . ?
C5 C6 H2 122(4) . . ?
C7 C6 H2 117(4) . . ?
C8 C7 C10 120.9(5) . . ?
C8 C7 C6 117.6(5) . . ?
C10 C7 C6 121.5(5) . . ?
C9 C8 C7 120.9(5) . . ?
C9 C8 H3 115(4) . . ?
C7 C8 H3 124(4) . . ?
C8 C9 C4 121.5(5) . . ?
C8 C9 H4 121(5) . . ?
C4 C9 H4 117(5) . . ?
C11 C10 C12 115.5(5) . . ?
C11 C10 C7 122.5(5) . . ?
C12 C10 C7 121.9(5) . . ?
N4 C11 C10 178.1(8) . . ?
N3 C12 C10 179.0(8) . . ?
N5 C13 C15 179.3(7) . . ?
N6 C14 C15 178.8(7) . . ?
C14 C15 C13 117.2(5) . . ?
C14 C15 C16 121.7(5) . . ?
C13 C15 C16 121.0(5) . . ?
C21 C16 C17 116.8(5) . . ?
C21 C16 C15 120.5(5) . . ?
C17 C16 C15 122.7(5) . . ?
C18 C17 C16 121.8(5) . . ?
C18 C17 H5 120(4) . . ?
C16 C17 H5 118(4) . . ?
C17 C18 C19 121.0(5) . . ?
C17 C18 H6 128(4) . . ?
C19 C18 H6 111(4) . . ?
C22 C19 C20 120.9(5) . . ?
C22 C19 C18 122.1(5) . . ?
C20 C19 C18 117.1(5) . . ?
C21 C20 C19 121.4(5) . . ?
C21 C20 H7 123(4) . . ?
C19 C20 H7 116(4) . . ?
C20 C21 C16 121.9(5) . . ?
C20 C21 H8 119.1 . . ?
C16 C21 H8 119.1 . . ?
C24 C22 C19 124.3(6) . . ?
C24 C22 C23 114.2(5) . . ?
C19 C22 C23 121.5(6) . . ?
N7 C23 C22 177.9(8) . . ?
N8 C24 C22 176.6(8) . . ?
N9 C25 C27 177.5(13) . . ?
N10 C26 C27 174.8(12) . . ?
C26 C27 C25 113.2(9) . . ?
C26 C27 C28 120.2(9) . . ?
C25 C27 C28 126.6(9) . . ?
C29 C28 C30 117.6(9) . . ?
C29 C28 C27 121.2(9) . . ?
C30 C28 C27 121.2(8) . . ?
C28 C29 C30 121.5(8) . 2_666 ?
C28 C29 H9 119.2 . . ?
C30 C29 H9 119.2 2_666 . ?
C29 C30 C28 120.8(8) 2_666 . ?
C29 C30 H10 119.6 2_666 . ?
C28 C30 H10 119.6 . . ?
N11 C31 C33 177.7(8) . . ?
N12 C32 C33 177.2(8) . . ?
C32 C33 C34 122.4(6) . . ?
C32 C33 C31 116.9(6) . . ?
C34 C33 C31 120.6(6) . . ?
C33 C34 C35 121.1(5) . . ?
C33 C34 C36 121.8(6) . . ?
C35 C34 C36 117.1(6) . . ?
C36 C35 C34 121.9(6) 2_656 . ?
C36 C35 H11 120(5) 2_656 . ?
C34 C35 H11 118(5) . . ?
C35 C36 C34 120.9(6) 2_656 . ?
C35 C36 H12 132(5) 2_656 . ?
C34 C36 H12 107(5) . . ?
O1 C37 C38 115.4(11) . . ?
O1 C37 H13 108.4 . . ?
C38 C37 H13 108.4 . . ?
O1 C37 H14 108.4 . . ?
C38 C37 H14 108.4 . . ?
H13 C37 H14 107.5 . . ?
C37 C38 H15 109.5 . . ?
C37 C38 H17 109.5 . . ?
H15 C38 H17 109.5 . . ?
C37 C38 H16 109.5 . . ?
H15 C38 H16 109.5 . . ?
H17 C38 H16 109.5 . . ?
C1 N1 Pr1 176.4(5) . . ?
C2 N2 Pr1 153.0(5) . 2_767 ?
C13 N5 Pr1 171.8(5) . . ?
C37 O1 Pr1 131.8(5) . . ?
C37 O1 H18 103.1 . . ?
Pr1 O1 H18 125.0 . . ?
Pr1 O2 H19 152.1 . . ?
Pr1 O2 H20 100.1 . . ?
H19 O2 H20 107.8 . . ?
Pr1 O3 H21 106.6 . . ?
Pr1 O3 H22 117.0 . . ?
H21 O3 H22 107.8 . . ?
Pr1 O4 H23 128.8 . . ?
Pr1 O4 H24 111.3 . . ?
H23 O4 H24 107.6 . . ?
Pr1 O5 H25 98.0 . . ?
Pr1 O5 H26 131.2 . . ?
H25 O5 H26 107.8 . . ?
Pr1 O6 H27 138.2 . . ?
Pr1 O6 H28 113.5 . . ?
H27 O6 H28 107.5 . . ?
H29 O7 H30 107.7 . . ?
H31 O8 H32 107.7 . . ?
O5 Pr1 O4 144.21(19) . . ?
O5 Pr1 O1 138.24(17) . . ?
O4 Pr1 O1 72.08(18) . . ?
O5 Pr1 O6 87.9(2) . . ?
O4 Pr1 O6 72.3(2) . . ?
O1 Pr1 O6 88.0(2) . . ?
O5 Pr1 O3 70.05(18) . . ?
O4 Pr1 O3 103.1(2) . . ?
O1 Pr1 O3 134.50(17) . . ?
O6 Pr1 O3 134.88(18) . . ?
O5 Pr1 O2 129.3(2) . . ?
O4 Pr1 O2 70.3(2) . . ?
O1 Pr1 O2 71.4(2) . . ?
O6 Pr1 O2 141.3(2) . . ?
O3 Pr1 O2 64.9(2) . . ?
O5 Pr1 N1 67.83(17) . . ?
O4 Pr1 N1 126.7(2) . . ?
O1 Pr1 N1 72.10(17) . . ?
O6 Pr1 N1 68.26(17) . . ?
O3 Pr1 N1 130.18(17) . . ?
O2 Pr1 N1 130.2(2) . . ?
O5 Pr1 N2 81.6(2) . 2_767 ?
O4 Pr1 N2 132.7(2) . 2_767 ?
O1 Pr1 N2 74.22(18) . 2_767 ?
O6 Pr1 N2 138.14(17) . 2_767 ?
O3 Pr1 N2 78.52(17) . 2_767 ?
O2 Pr1 N2 68.1(2) . 2_767 ?
N1 Pr1 N2 70.25(16) . 2_767 ?
O5 Pr1 N5 75.84(18) . . ?
O4 Pr1 N5 69.53(18) . . ?
O1 Pr1 N5 139.99(18) . . ?
O6 Pr1 N5 70.08(18) . . ?
O3 Pr1 N5 66.62(17) . . ?
O2 Pr1 N5 105.1(2) . . ?
N1 Pr1 N5 124.62(16) . . ?
N2 Pr1 N5 143.19(18) 2_767 . ?

loop_
_geom_bond_atom_site_label_1
_geom_bond_atom_site_label_2
_geom_bond_distance
_geom_bond_site_symmetry_2
_geom_bond_publ_flag
C1 N1 1.133(7) . ?
C1 C3 1.423(8) . ?
C2 N2 1.147(8) . ?
C2 C3 1.408(8) . ?
C3 C4 1.429(7) . ?
C4 C9 1.414(8) . ?
C4 C5 1.418(7) . ?
C5 C6 1.363(8) . ?
C5 H1 0.9300 . ?
C6 C7 1.422(8) . ?
C6 H2 0.92(6) . ?
C7 C8 1.420(8) . ?
C7 C10 1.422(8) . ?
C8 C9 1.369(8) . ?
C8 H3 0.95(7) . ?
C9 H4 0.94(8) . ?
C10 C11 1.411(9) . ?
C10 C12 1.415(9) . ?
C11 N4 1.147(9) . ?
C12 N3 1.148(9) . ?
C13 N5 1.134(7) . ?
C13 C15 1.417(8) . ?
C14 N6 1.154(9) . ?
C14 C15 1.407(8) . ?
C15 C16 1.428(8) . ?
C16 C21 1.414(8) . ?
C16 C17 1.425(8) . ?
C17 C18 1.361(8) . ?
C17 H5 0.84(6) . ?
C18 C19 1.429(8) . ?
C18 H6 0.95(7) . ?
C19 C22 1.414(8) . ?
C19 C20 1.419(8) . ?
C20 C21 1.363(8) . ?
C20 H7 1.17(9) . ?
C21 H8 0.9300 . ?
C22 C24 1.412(9) . ?
C22 C23 1.435(9) . ?
C23 N7 1.127(9) . ?
C24 N8 1.139(9) . ?
C25 N9 1.150(13) . ?
C25 C27 1.400(13) . ?
C26 N10 1.139(13) . ?
C26 C27 1.398(14) . ?
C27 C28 1.438(13) . ?
C28 C29 1.376(12) . ?
C28 C30 1.427(12) . ?
C29 C30 1.382(13) 2_666 ?
C29 H9 0.9300 . ?
C30 C29 1.382(13) 2_666 ?
C30 H10 0.9300 . ?
C31 N11 1.134(9) . ?
C31 C33 1.431(9) . ?
C32 N12 1.145(9) . ?
C32 C33 1.410(9) . ?
C33 C34 1.414(9) . ?
C34 C35 1.417(9) . ?
C34 C36 1.423(8) . ?
C35 C36 1.367(9) 2_656 ?
C35 H11 0.92(8) . ?
C36 C35 1.367(9) 2_656 ?
C36 H12 0.96(8) . ?
C37 O1 1.465(14) . ?
C37 C38 1.466(18) . ?
C37 H13 0.9700 . ?
C37 H14 0.9700 . ?
C38 H15 0.9600 . ?
C38 H17 0.9600 . ?
C38 H16 0.9600 . ?
N1 Pr1 2.628(5) . ?
N2 Pr1 2.646(5) 2_767 ?
N5 Pr1 2.660(5) . ?
O1 Pr1 2.478(5) . ?
O1 H18 0.8503 . ?
O2 Pr1 2.552(6) . ?
O2 H19 0.8481 . ?
O2 H20 0.8512 . ?
O3 Pr1 2.541(5) . ?
O3 H21 0.8497 . ?
O3 H22 0.8490 . ?
O4 Pr1 2.465(5) . ?
O4 H23 0.8518 . ?
O4 H24 0.8490 . ?
O5 Pr1 2.459(5) . ?
O5 H25 0.8496 . ?
O5 H26 0.8499 . ?
O6 Pr1 2.500(5) . ?
O6 H27 0.8519 . ?
O6 H28 0.8500 . ?
O7 H29 0.8499 . ?
O7 H30 0.8500 . ?
O8 H31 0.8500 . ?
O8 H32 0.8501 . ?
Pr1 N2 2.646(5) 2_767 ?

loop_
_geom_hbond_atom_site_label_D
_geom_hbond_atom_site_label_H
_geom_hbond_atom_site_label_A
_geom_hbond_distance_DH
_geom_hbond_distance_HA
_geom_hbond_distance_DA
_geom_hbond_angle_DHA
_geom_hbond_site_symmetry_A
O8 H32 N8 0.85 2.50 3.346(14) 174.2 1_645
O8 H31 O4 0.85 1.88 2.724(11) 172.3 1_544
O7 H30 O3 0.85 2.12 2.755(8) 131.0 .
O7 H30 O5 0.85 2.01 2.674(8) 133.7 .
O7 H29 O3 0.85 2.16 2.862(8) 139.6 2_667
O6 H28 N12 0.85 2.25 3.036(8) 153.4 1_565
O6 H27 N4 0.85 2.26 3.010(9) 146.5 2_766
O5 H26 N7 0.85 2.10 2.934(8) 167.9 2_666
O5 H25 N5 0.85 2.60 3.150(7) 123.6 .
O4 H23 N6 0.85 1.99 2.784(8) 154.5 2_677
O3 H22 N11 0.85 2.10 2.884(8) 153.9 2_667
O3 H21 O7 0.85 2.43 2.862(8) 112.0 2_667
O3 H21 N9 0.85 2.41 3.217(11) 159.3 1_556
O2 H20 N2 0.85 2.37 2.909(9) 122.1 2_767
O1 H18 N8 0.85 2.17 3.019(8) 176.8 1_656
